data_2239672
loop_
_publ_author_name
'Jiang, Ning'
'Hou, Juan-Juan'

_publ_section_title
;
 Bis{<i>N</i>-[2-hydroxy-1,1-bis(hydroxymethyl)ethyl]glycinato-\k^3^<i>O</i>,<i>N</i>,<i>O</i>'}iron(II)
;
_journal_issue 7
_journal_name_full 'Acta Crystallographica Section E'
_journal_page_first m274
_journal_paper_doi 10.1107/S160053681401397X
_journal_volume 70
_journal_year 2014
_chemical_formula_iupac '[Fe (C6 H12 N O5)2]'
_chemical_formula_moiety 'C12 H24 Fe N2 O10'
_chemical_formula_sum 'C12 H24 Fe N2 O10'
_chemical_formula_weight 412.18
_chemical_name_systematic
Bis{<i>N</i>-[2-hydroxy-1,1-bis(hydroxymethyl)ethyl]glycinato-\k^3^<i>O</i>,<i>N</i>,<i>O</i>'}iron(II)
_space_group_IT_number 14
_symmetry_cell_setting monoclinic
_symmetry_space_group_name_Hall '-P 2ybc'
_symmetry_space_group_name_H-M 'P 1 21/c 1'
_atom_sites_solution_hydrogens geom
_atom_sites_solution_primary direct
_atom_sites_solution_secondary difmap
_audit_creation_method SHELXL-97
_cell_angle_alpha 90.00
_cell_angle_beta 127.224(4)
_cell_angle_gamma 90.00
_cell_formula_units_Z 2
_cell_length_a 8.8198(7)
_cell_length_b 9.0245(7)
_cell_length_c 12.3533(7)
_cell_measurement_reflns_used 621
_cell_measurement_temperature 298(2)
_cell_measurement_theta_max 21.93
_cell_measurement_theta_min 2.90
_cell_volume 782.94(11)
_computing_cell_refinement 'SAINT-Plus (Bruker, 2007)'
_computing_data_collection 'SMART (Bruker, 2007)'
_computing_data_reduction 'SAINT-Plus (Bruker, 2007)'
_computing_molecular_graphics 'DIAMOND (Brandenburg & Putz, 2006)'
_computing_publication_material 'SHELXTL (Sheldrick, 2008)'
_computing_structure_refinement 'SHELXL97 (Sheldrick, 2008)'
_computing_structure_solution 'SHELXS97 (Sheldrick, 2008)'
_diffrn_ambient_temperature 298(2)
_diffrn_measured_fraction_theta_full 0.997
_diffrn_measured_fraction_theta_max 0.997
_diffrn_measurement_device_type 'Bruker SMART CCD'
_diffrn_measurement_method multi-scan
_diffrn_radiation_monochromator graphite
_diffrn_radiation_source 'fine-focus sealed tube'
_diffrn_radiation_type MoK\a
_diffrn_radiation_wavelength 0.71073
_diffrn_reflns_av_R_equivalents 0.0559
_diffrn_reflns_av_sigmaI/netI 0.0769
_diffrn_reflns_limit_h_max 11
_diffrn_reflns_limit_h_min -11
_diffrn_reflns_limit_k_max 11
_diffrn_reflns_limit_k_min -11
_diffrn_reflns_limit_l_max 15
_diffrn_reflns_limit_l_min -15
_diffrn_reflns_number 4000
_diffrn_reflns_theta_full 27.00
_diffrn_reflns_theta_max 27.00
_diffrn_reflns_theta_min 2.90
_exptl_absorpt_coefficient_mu 1.024
_exptl_absorpt_correction_T_max 0.9226
_exptl_absorpt_correction_T_min 0.8293
_exptl_absorpt_correction_type multi-scan
_exptl_absorpt_process_details '(SADABS; Bruker, 2007)'
_exptl_crystal_colour colorless
_exptl_crystal_density_diffrn 1.748
_exptl_crystal_density_method 'not measured'
_exptl_crystal_description sheet
_exptl_crystal_F_000 432
_exptl_crystal_size_max 0.19
_exptl_crystal_size_mid 0.16
_exptl_crystal_size_min 0.08
_refine_diff_density_max 0.464
_refine_diff_density_min -0.388
_refine_ls_extinction_method none
_refine_ls_goodness_of_fit_ref 1.038
_refine_ls_hydrogen_treatment mixed
_refine_ls_matrix_type full
_refine_ls_number_parameters 131
_refine_ls_number_reflns 1708
_refine_ls_number_restraints 4
_refine_ls_restrained_S_all 1.037
_refine_ls_R_factor_all 0.0726
_refine_ls_R_factor_gt 0.0457
_refine_ls_shift/su_max 0.000
_refine_ls_shift/su_mean 0.000
_refine_ls_structure_factor_coef Fsqd
_refine_ls_weighting_details 'calc w=1/[\s^2^(Fo^2^)+(0.0340P)^2^] where P=(Fo^2^+2Fc^2^)/3'
_refine_ls_weighting_scheme calc
_refine_ls_wR_factor_gt 0.0843
_refine_ls_wR_factor_ref 0.0993
_reflns_number_gt 1230
_reflns_number_total 1708
_reflns_threshold_expression I>2\s(I)
_cod_data_source_file lh5715sup1.cif
_cod_data_source_block I
_cod_original_cell_volume 782.94(10)
_cod_original_sg_symbol_H-M 'P 21/c'
_cod_database_code 2239672
_cod_database_fobs_code 2239672

loop_
_symmetry_equiv_pos_as_xyz
'x, y, z'
'-x, y+1/2, -z+1/2'
'-x, -y, -z'
'x, -y-1/2, z-1/2'

loop_
_atom_site_type_symbol
_atom_site_label
_atom_site_fract_x
_atom_site_fract_y
_atom_site_fract_z
_atom_site_U_iso_or_equiv
_atom_site_adp_type
_atom_site_calc_flag
_atom_site_refinement_flags
_atom_site_occupancy
_atom_site_symmetry_multiplicity
Fe Fe1 0.5000 0.5000 0.5000 0.01527(19) Uani d S 1 2
O O1 -0.0265(4) 0.7341(3) 0.0516(3) 0.0347(7) Uani d D 1 1
O O2 0.0173(4) 0.8369(3) 0.3530(3) 0.0355(7) Uani d D 1 1
O O3 0.4719(4) 0.7180(3) 0.5354(3) 0.0323(7) Uani d D 1 1
O O4 0.6437(4) 0.6393(3) 0.2600(3) 0.0356(7) Uani d . 1 1
O O5 0.6619(3) 0.5743(3) 0.4408(2) 0.0283(6) Uani d . 1 1
N N1 0.2766(4) 0.5686(3) 0.2962(3) 0.0209(6) Uani d D 1 1
C C1 0.2121(5) 0.7215(4) 0.2983(3) 0.0190(8) Uani d . 1 1
C C2 0.3608(5) 0.5508(4) 0.2233(3) 0.0237(8) Uani d . 1 1
H H2A 0.2927 0.6132 0.1430 0.028 Uiso calc R 1 1
H H2B 0.3466 0.4488 0.1940 0.028 Uiso calc R 1 1
C C3 0.5700(5) 0.5920(4) 0.3128(4) 0.0243(8) Uani d . 1 1
C C4 0.1289(5) 0.8101(4) 0.1682(4) 0.0276(9) Uani d . 1 1
H H4A 0.0855 0.9056 0.1758 0.033 Uiso calc R 1 1
H H4B 0.2274 0.8276 0.1572 0.033 Uiso calc R 1 1
C C5 0.0626(5) 0.6982(4) 0.3222(4) 0.0269(8) Uani d . 1 1
H H5A -0.0516 0.6556 0.2416 0.032 Uiso calc R 1 1
H H5B 0.1112 0.6298 0.3971 0.032 Uiso calc R 1 1
C C6 0.3822(5) 0.8077(4) 0.4165(4) 0.0269(8) Uani d . 1 1
H H6A 0.4712 0.8302 0.3973 0.032 Uiso calc R 1 1
H H6B 0.3396 0.9003 0.4299 0.032 Uiso calc R 1 1
H H1A 0.182(4) 0.506(3) 0.259(3) 0.027(10) Uiso d D 1 1
H H3A 0.514(6) 0.773(5) 0.605(3) 0.078(18) Uiso d D 1 1
H H1B -0.126(5) 0.787(5) 0.014(5) 0.10(2) Uiso d D 1 1
H H2C 0.019(7) 0.815(5) 0.421(4) 0.080(19) Uiso d D 1 1

loop_
_atom_site_aniso_label
_atom_site_aniso_U_11
_atom_site_aniso_U_22
_atom_site_aniso_U_33
_atom_site_aniso_U_12
_atom_site_aniso_U_13
_atom_site_aniso_U_23
Fe1 0.0159(4) 0.0181(3) 0.0101(4) 0.0003(3) 0.0069(3) 0.0009(3)
O1 0.0265(16) 0.0462(18) 0.0188(15) 0.0048(14) 0.0070(14) 0.0003(13)
O2 0.0443(18) 0.0349(16) 0.0402(19) 0.0148(13) 0.0323(16) 0.0086(14)
O3 0.0379(17) 0.0292(15) 0.0160(15) 0.0004(13) 0.0091(14) -0.0017(12)
O4 0.0293(15) 0.0513(18) 0.0283(16) 0.0014(13) 0.0185(14) 0.0135(13)
O5 0.0234(14) 0.0396(15) 0.0174(14) 0.0003(12) 0.0100(12) 0.0048(12)
N1 0.0203(16) 0.0195(16) 0.0220(17) -0.0026(13) 0.0123(15) -0.0040(13)
C1 0.0192(18) 0.0201(18) 0.0148(19) 0.0020(14) 0.0087(16) 0.0019(14)
C2 0.0213(19) 0.0286(19) 0.018(2) 0.0028(15) 0.0103(17) -0.0004(15)
C3 0.026(2) 0.0218(19) 0.024(2) 0.0015(16) 0.0141(18) 0.0035(16)
C4 0.027(2) 0.029(2) 0.022(2) 0.0025(17) 0.0123(19) 0.0029(17)
C5 0.027(2) 0.031(2) 0.025(2) 0.0050(17) 0.0166(19) 0.0038(17)
C6 0.025(2) 0.027(2) 0.023(2) -0.0003(16) 0.0121(18) -0.0005(17)

loop_
_atom_type_symbol
_atom_type_description
_atom_type_scat_dispersion_real
_atom_type_scat_dispersion_imag
_atom_type_scat_source
C C 0.0033 0.0016 'International Tables Vol C Tables 4.2.6.8 and 6.1.1.4'
H H 0.0000 0.0000 'International Tables Vol C Tables 4.2.6.8 and 6.1.1.4'
Fe Fe 0.3463 0.8444 'International Tables Vol C Tables 4.2.6.8 and 6.1.1.4'
N N 0.0061 0.0033 'International Tables Vol C Tables 4.2.6.8 and 6.1.1.4'
O O 0.0106 0.0060 'International Tables Vol C Tables 4.2.6.8 and 6.1.1.4'

loop_
_geom_angle_atom_site_label_1
_geom_angle_atom_site_label_2
_geom_angle_atom_site_label_3
_geom_angle_site_symmetry_1
_geom_angle_site_symmetry_3
_geom_angle
O3 Fe1 O3 3_666 . 180.0000(10)
O3 Fe1 O5 3_666 3_666 87.88(10)
O3 Fe1 O5 . 3_666 92.12(10)
O3 Fe1 O5 3_666 . 92.12(10)
O3 Fe1 O5 . . 87.88(10)
O5 Fe1 O5 3_666 . 180.0
O3 Fe1 N1 3_666 . 99.75(10)
O3 Fe1 N1 . . 80.25(10)
O5 Fe1 N1 3_666 . 99.68(10)
O5 Fe1 N1 . . 80.32(10)
O3 Fe1 N1 3_666 3_666 80.25(10)
O3 Fe1 N1 . 3_666 99.75(10)
O5 Fe1 N1 3_666 3_666 80.32(10)
O5 Fe1 N1 . 3_666 99.68(10)
N1 Fe1 N1 . 3_666 180.0000(10)
C4 O1 H1B . . 109(4)
C5 O2 H2C . . 102(3)
C6 O3 Fe1 . . 112.7(2)
C6 O3 H3A . . 109(3)
Fe1 O3 H3A . . 137(3)
C3 O5 Fe1 . . 114.9(2)
C2 N1 C1 . . 116.4(3)
C2 N1 Fe1 . . 103.9(2)
C1 N1 Fe1 . . 109.5(2)
C2 N1 H1A . . 106(2)
C1 N1 H1A . . 111(2)
Fe1 N1 H1A . . 110(2)
N1 C1 C4 . . 114.2(3)
N1 C1 C6 . . 108.8(3)
C4 C1 C6 . . 107.9(3)
N1 C1 C5 . . 104.9(3)
C4 C1 C5 . . 110.7(3)
C6 C1 C5 . . 110.3(3)
N1 C2 C3 . . 111.5(3)
N1 C2 H2A . . 109.3
C3 C2 H2A . . 109.3
N1 C2 H2B . . 109.3
C3 C2 H2B . . 109.3
H2A C2 H2B . . 108.0
O4 C3 O5 . . 123.4(3)
O4 C3 C2 . . 119.6(3)
O5 C3 C2 . . 117.0(3)
O1 C4 C1 . . 111.5(3)
O1 C4 H4A . . 109.3
C1 C4 H4A . . 109.3
O1 C4 H4B . . 109.3
C1 C4 H4B . . 109.3
H4A C4 H4B . . 108.0
O2 C5 C1 . . 110.0(3)
O2 C5 H5A . . 109.7
C1 C5 H5A . . 109.7
O2 C5 H5B . . 109.7
C1 C5 H5B . . 109.7
H5A C5 H5B . . 108.2
O3 C6 C1 . . 107.9(3)
O3 C6 H6A . . 110.1
C1 C6 H6A . . 110.1
O3 C6 H6B . . 110.1
C1 C6 H6B . . 110.1
H6A C6 H6B . . 108.4

loop_
_geom_bond_atom_site_label_1
_geom_bond_atom_site_label_2
_geom_bond_site_symmetry_2
_geom_bond_distance
Fe1 O3 3_666 2.062(3)
Fe1 O3 . 2.062(3)
Fe1 O5 3_666 2.071(2)
Fe1 O5 . 2.071(2)
Fe1 N1 . 2.145(3)
Fe1 N1 3_666 2.145(3)
O1 C4 . 1.427(4)
O1 H1B . 0.850(19)
O2 C5 . 1.433(4)
O2 H2C . 0.854(19)
O3 C6 . 1.426(4)
O3 H3A . 0.855(19)
O4 C3 . 1.242(4)
O5 C3 . 1.277(4)
N1 C2 . 1.482(4)
N1 C1 . 1.498(4)
N1 H1A . 0.871(18)
C1 C4 . 1.527(4)
C1 C6 . 1.529(5)
C1 C5 . 1.531(4)
C2 C3 . 1.515(5)
C2 H2A . 0.9700
C2 H2B . 0.9700
C4 H4A . 0.9700
C4 H4B . 0.9700
C5 H5A . 0.9700
C5 H5B . 0.9700
C6 H6A . 0.9700
C6 H6B . 0.9700

loop_
_geom_hbond_atom_site_label_D
_geom_hbond_atom_site_label_H
_geom_hbond_atom_site_label_A
_geom_hbond_site_symmetry_A
_geom_hbond_distance_DH
_geom_hbond_distance_HA
_geom_hbond_distance_DA
_geom_hbond_angle_DHA
N1 H1A O2 2_545 0.871(18) 2.10(2) 2.952(4) 166(3)
O3 H3A O4 4_576 0.855(19) 1.72(2) 2.562(4) 167(5)
O1 H1B O5 4_475 0.850(19) 1.96(2) 2.804(4) 174(6)
O1 H1B O4 4_475 0.850(19) 2.59(5) 3.172(4) 127(4)
O2 H2C O1 4_576 0.854(19) 1.93(2) 2.779(4) 170(5)
C5 H5B O5 3_666 0.97 2.56 3.452(4) 152.8
C2 H2A O1 . 0.97 2.56 3.184(4) 122.3

loop_
_geom_torsion_atom_site_label_1
_geom_torsion_atom_site_label_2
_geom_torsion_atom_site_label_3
_geom_torsion_atom_site_label_4
_geom_torsion_site_symmetry_1
_geom_torsion
O5 Fe1 O3 C6 3_666 -120.1(2)
O5 Fe1 O3 C6 . 59.9(2)
N1 Fe1 O3 C6 . -20.6(2)
N1 Fe1 O3 C6 3_666 159.4(2)
O3 Fe1 O5 C3 3_666 84.2(2)
O3 Fe1 O5 C3 . -95.8(2)
N1 Fe1 O5 C3 . -15.3(2)
N1 Fe1 O5 C3 3_666 164.7(2)
O3 Fe1 N1 C2 3_666 -62.5(2)
O3 Fe1 N1 C2 . 117.5(2)
O5 Fe1 N1 C2 3_666 -152.0(2)
O5 Fe1 N1 C2 . 28.0(2)
O3 Fe1 N1 C1 3_666 172.4(2)
O3 Fe1 N1 C1 . -7.6(2)
O5 Fe1 N1 C1 3_666 82.9(2)
O5 Fe1 N1 C1 . -97.1(2)
C2 N1 C1 C4 . 35.4(4)
Fe1 N1 C1 C4 . 152.8(2)
C2 N1 C1 C6 . -85.3(3)
Fe1 N1 C1 C6 . 32.2(3)
C2 N1 C1 C5 . 156.7(3)
Fe1 N1 C1 C5 . -85.9(3)
C1 N1 C2 C3 . 83.5(4)
Fe1 N1 C2 C3 . -37.0(3)
Fe1 O5 C3 O4 . 178.2(3)
Fe1 O5 C3 C2 . -2.4(4)
N1 C2 C3 O4 . -152.0(3)
N1 C2 C3 O5 . 28.6(4)
N1 C1 C4 O1 . 56.5(4)
C6 C1 C4 O1 . 177.6(3)
C5 C1 C4 O1 . -61.6(4)
N1 C1 C5 O2 . 168.6(3)
C4 C1 C5 O2 . -67.7(4)
C6 C1 C5 O2 . 51.6(4)
Fe1 O3 C6 C1 . 43.9(3)
N1 C1 C6 O3 . -49.6(3)
C4 C1 C6 O3 . -174.0(3)
C5 C1 C6 O3 . 65.0(3)
